data_4038185
loop_
_publ_author_name
'Chao, Tung'
'Su, Zhe-Hong'
'Yen, Ko-Wang'
'Wu, Ming-Jung'
'Chu, Jean-Ho'

_publ_section_title
;
 Synthesis of Dibenzosuberones Bearing an Isoxazole Group via
 Palladium-Catalyzed Intramolecular C-H/C-Br Bond Cross-Coupling of
 Ortho-Aroylated 3,5-Diarylisoxazoles.
;
_journal_name_full 'The Journal of organic chemistry'
_journal_paper_doi 10.1021/acs.joc.0c00346
_journal_year 2020
_chemical_formula_moiety 'C24 H17 N O4'
_chemical_formula_sum 'C24 H17 N O4'
_chemical_formula_weight 383.39
_space_group_IT_number 14
_space_group_name_Hall '-P 2ybc'
_space_group_name_H-M_alt 'P 1 21/c 1'
_symmetry_cell_setting monoclinic
_symmetry_space_group_name_H-M 'P 1 21/c 1'
_atom_sites_solution_hydrogens geom
_atom_sites_solution_primary direct
_atom_sites_solution_secondary difmap
_audit_creation_method SHELXL-97
_cell_angle_alpha 90.00
_cell_angle_beta 105.8310(10)
_cell_angle_gamma 90.00
_cell_formula_units_Z 4
_cell_length_a 7.2343(2)
_cell_length_b 23.7071(5)
_cell_length_c 11.3591(3)
_cell_measurement_reflns_used 6138
_cell_measurement_temperature 296(2)
_cell_measurement_theta_max 25.54
_cell_measurement_theta_min 2.54
_cell_volume 1874.24(8)
_computing_molecular_graphics 'Ortep-3 for Windows (Farrugia, 1997)'
_computing_publication_material 'WinGX publication routines (Farrugia, 2005)'
_computing_structure_refinement 'SHELXL-2014/7 (Sheldrick, 2014)'
_computing_structure_solution 'SHELXL-2014/7 (Sheldrick, 2014)'
_diffrn_ambient_temperature 296(2)
_diffrn_measured_fraction_theta_full 0.995
_diffrn_measured_fraction_theta_max 0.995
_diffrn_measurement_device_type 'Bruker APEX2'
_diffrn_radiation_monochromator graphite
_diffrn_radiation_source 'fine-focus sealed tube'
_diffrn_radiation_type MoK\a
_diffrn_radiation_wavelength 0.71073
_diffrn_reflns_av_R_equivalents 0.0296
_diffrn_reflns_av_sigmaI/netI 0.0260
_diffrn_reflns_limit_h_max 8
_diffrn_reflns_limit_h_min -8
_diffrn_reflns_limit_k_max 23
_diffrn_reflns_limit_k_min -28
_diffrn_reflns_limit_l_max 13
_diffrn_reflns_limit_l_min -12
_diffrn_reflns_number 12999
_diffrn_reflns_theta_full 25.62
_diffrn_reflns_theta_max 25.62
_diffrn_reflns_theta_min 2.53
_exptl_absorpt_coefficient_mu 0.093
_exptl_absorpt_correction_T_max 0.9717
_exptl_absorpt_correction_T_min 0.9463
_exptl_absorpt_correction_type multi-scan
_exptl_crystal_colour colorless
_exptl_crystal_density_diffrn 1.359
_exptl_crystal_density_method 'not measured'
_exptl_crystal_description prism
_exptl_crystal_F_000 800
_exptl_crystal_size_max 0.60
_exptl_crystal_size_mid 0.55
_exptl_crystal_size_min 0.31
_refine_diff_density_max 0.136
_refine_diff_density_min -0.213
_refine_diff_density_rms 0.049
_refine_ls_extinction_method none
_refine_ls_goodness_of_fit_ref 1.021
_refine_ls_hydrogen_treatment constr
_refine_ls_matrix_type full
_refine_ls_number_parameters 264
_refine_ls_number_reflns 3517
_refine_ls_number_restraints 0
_refine_ls_restrained_S_all 1.021
_refine_ls_R_factor_all 0.0514
_refine_ls_R_factor_gt 0.0412
_refine_ls_shift/su_max 0.000
_refine_ls_shift/su_mean 0.000
_refine_ls_structure_factor_coef Fsqd
_refine_ls_weighting_details 'calc w=1/[\s^2^(Fo^2^)+(0.0687P)^2^+0.2366P] where P=(Fo^2^+2Fc^2^)/3'
_refine_ls_weighting_scheme calc
_refine_ls_wR_factor_gt 0.1086
_refine_ls_wR_factor_ref 0.1172
_reflns_number_gt 2869
_reflns_number_total 3517
_reflns_threshold_expression >2sigma(I)
_cod_data_source_file jo0c00346_si_005.cif
_cod_data_source_block ch19997a
_cod_original_sg_symbol_H-M 'P 21/c'
_cod_database_code 4038185

loop_
_symmetry_equiv_pos_as_xyz
'x, y, z'
'-x, y+1/2, -z+1/2'
'-x, -y, -z'
'x, -y-1/2, z-1/2'

loop_
_atom_site_label
_atom_site_type_symbol
_atom_site_fract_x
_atom_site_fract_y
_atom_site_fract_z
_atom_site_U_iso_or_equiv
_atom_site_adp_type
_atom_site_occupancy
_atom_site_symmetry_multiplicity
_atom_site_calc_flag
_atom_site_refinement_flags
_atom_site_disorder_assembly
_atom_site_disorder_group
C1 C 0.69924(19) 0.50084(6) 0.42733(12) 0.0427(3) Uani 1 1 d . . .
C2 C 0.6167(2) 0.53870(6) 0.32478(14) 0.0458(3) Uani 1 1 d . . .
C3 C 0.5482(2) 0.59180(7) 0.34245(17) 0.0571(4) Uani 1 1 d . . .
H3 H 0.5507 0.6036 0.4209 0.068 Uiso 1 1 calc R . .
C4 C 0.4766(3) 0.62718(8) 0.2442(2) 0.0726(5) Uani 1 1 d . . .
H4 H 0.4316 0.6628 0.2569 0.087 Uiso 1 1 calc R . .
C5 C 0.4711(3) 0.61027(9) 0.1279(2) 0.0764(6) Uani 1 1 d . . .
H5 H 0.4181 0.6337 0.0617 0.092 Uiso 1 1 calc R . .
C6 C 0.5440(3) 0.55862(8) 0.10948(17) 0.0758(6) Uani 1 1 d . . .
H6 H 0.5439 0.5477 0.0308 0.091 Uiso 1 1 calc R . .
C7 C 0.6174(3) 0.52282(7) 0.20664(15) 0.0626(5) Uani 1 1 d . . .
H7 H 0.6674 0.4880 0.1934 0.075 Uiso 1 1 calc R . .
C8 C 0.73015(18) 0.44424(6) 0.43858(12) 0.0398(3) Uani 1 1 d . . .
C9 C 0.65517(19) 0.39946(6) 0.34869(12) 0.0389(3) Uani 1 1 d . . .
C10 C 0.46644(19) 0.40282(6) 0.27315(12) 0.0420(3) Uani 1 1 d . . .
H10 H 0.3865 0.4317 0.2854 0.050 Uiso 1 1 calc R . .
C11 C 0.39753(18) 0.36423(6) 0.18134(12) 0.0419(3) Uani 1 1 d . . .
C12 C 0.0913(2) 0.40853(9) 0.11924(18) 0.0718(5) Uani 1 1 d . . .
H12A H 0.0739 0.4069 0.2000 0.108 Uiso 1 1 calc R . .
H12B H -0.0308 0.4043 0.0597 0.108 Uiso 1 1 calc R . .
H12C H 0.1465 0.4442 0.1076 0.108 Uiso 1 1 calc R . .
C13 C 0.5192(2) 0.32112(6) 0.16008(12) 0.0428(3) Uani 1 1 d . . .
C14 C 0.5613(3) 0.24630(8) 0.02808(16) 0.0667(5) Uani 1 1 d . . .
H14A H 0.6151 0.2211 0.0948 0.100 Uiso 1 1 calc R . .
H14B H 0.6631 0.2659 0.0059 0.100 Uiso 1 1 calc R . .
H14C H 0.4877 0.2251 -0.0408 0.100 Uiso 1 1 calc R . .
C15 C 0.7037(2) 0.31710(6) 0.23501(12) 0.0441(3) Uani 1 1 d . . .
H15 H 0.7844 0.2887 0.2216 0.053 Uiso 1 1 calc R . .
C16 C 0.77125(18) 0.35532(6) 0.33142(12) 0.0403(3) Uani 1 1 d . . .
C17 C 0.9671(2) 0.34429(6) 0.41405(13) 0.0440(3) Uani 1 1 d . . .
C18 C 0.99394(18) 0.34262(6) 0.54953(13) 0.0456(4) Uani 1 1 d . . .
C19 C 1.0850(2) 0.29428(7) 0.60814(15) 0.0567(4) Uani 1 1 d . . .
H19 H 1.1229 0.2662 0.5625 0.068 Uiso 1 1 calc R . .
C20 C 1.1192(3) 0.28779(9) 0.73246(18) 0.0697(5) Uani 1 1 d . . .
H20 H 1.1768 0.2550 0.7703 0.084 Uiso 1 1 calc R . .
C21 C 1.0680(3) 0.33003(10) 0.80114(17) 0.0714(5) Uani 1 1 d . . .
H21 H 1.0936 0.3260 0.8855 0.086 Uiso 1 1 calc R . .
C22 C 0.9789(2) 0.37817(8) 0.74497(14) 0.0597(4) Uani 1 1 d . . .
H22 H 0.9460 0.4065 0.7921 0.072 Uiso 1 1 calc R . .
C23 C 0.93755(19) 0.38494(7) 0.61839(13) 0.0460(4) Uani 1 1 d . . .
C24 C 0.84853(19) 0.43742(6) 0.56026(12) 0.0434(3) Uani 1 1 d . . .
N1 N 0.87934(18) 0.48543(6) 0.62040(11) 0.0514(3) Uani 1 1 d . . .
O1 O 0.78390(15) 0.52648(4) 0.53613(9) 0.0512(3) Uani 1 1 d . . .
O2 O 0.21648(14) 0.36421(5) 0.10490(9) 0.0572(3) Uani 1 1 d . . .
O3 O 0.43970(15) 0.28612(5) 0.06428(9) 0.0554(3) Uani 1 1 d . . .
O4 O 1.09812(15) 0.32960(5) 0.37270(10) 0.0614(3) Uani 1 1 d . . .

loop_
_atom_site_aniso_label
_atom_site_aniso_U_11
_atom_site_aniso_U_22
_atom_site_aniso_U_33
_atom_site_aniso_U_23
_atom_site_aniso_U_13
_atom_site_aniso_U_12
C1 0.0396(7) 0.0496(9) 0.0402(7) -0.0106(6) 0.0134(6) -0.0065(6)
C2 0.0422(7) 0.0433(8) 0.0529(9) -0.0041(7) 0.0147(6) -0.0077(6)
C3 0.0534(9) 0.0525(10) 0.0715(11) -0.0026(8) 0.0276(8) -0.0005(7)
C4 0.0707(11) 0.0519(11) 0.1008(16) 0.0133(10) 0.0330(11) 0.0075(8)
C5 0.0818(13) 0.0628(13) 0.0800(14) 0.0213(10) 0.0140(10) -0.0071(10)
C6 0.1118(16) 0.0594(12) 0.0528(10) 0.0039(9) 0.0168(10) -0.0186(11)
C7 0.0882(13) 0.0473(10) 0.0530(10) -0.0022(8) 0.0205(9) -0.0067(8)
C8 0.0361(7) 0.0468(8) 0.0368(7) -0.0053(6) 0.0108(5) -0.0043(6)
C9 0.0396(7) 0.0435(8) 0.0332(7) -0.0011(6) 0.0096(5) -0.0054(6)
C10 0.0387(7) 0.0468(8) 0.0396(7) -0.0004(6) 0.0091(6) -0.0004(6)
C11 0.0384(7) 0.0510(9) 0.0334(7) 0.0014(6) 0.0049(5) -0.0057(6)
C12 0.0470(9) 0.0936(15) 0.0651(11) -0.0047(10) -0.0008(8) 0.0119(9)
C13 0.0478(8) 0.0431(8) 0.0348(7) -0.0026(6) 0.0066(6) -0.0086(6)
C14 0.0849(12) 0.0523(10) 0.0559(10) -0.0147(8) 0.0071(9) 0.0061(9)
C15 0.0465(8) 0.0424(8) 0.0420(8) -0.0030(6) 0.0097(6) -0.0004(6)
C16 0.0395(7) 0.0439(8) 0.0359(7) -0.0017(6) 0.0076(6) -0.0031(6)
C17 0.0401(7) 0.0431(8) 0.0468(8) -0.0038(6) 0.0082(6) -0.0021(6)
C18 0.0340(7) 0.0526(9) 0.0448(8) 0.0014(7) 0.0016(6) -0.0072(6)
C19 0.0425(8) 0.0588(10) 0.0595(10) 0.0061(8) -0.0017(7) -0.0050(7)
C20 0.0557(10) 0.0757(13) 0.0649(11) 0.0223(10) -0.0053(8) -0.0092(9)
C21 0.0604(10) 0.1005(16) 0.0443(9) 0.0208(10) -0.0010(8) -0.0116(10)
C22 0.0508(9) 0.0841(13) 0.0395(8) 0.0000(8) 0.0046(7) -0.0092(8)
C23 0.0359(7) 0.0611(10) 0.0381(7) -0.0004(7) 0.0049(6) -0.0089(6)
C24 0.0375(7) 0.0555(9) 0.0380(7) -0.0073(7) 0.0115(6) -0.0078(6)
N1 0.0487(7) 0.0611(8) 0.0427(7) -0.0108(6) 0.0099(5) -0.0041(6)
O1 0.0519(6) 0.0528(7) 0.0479(6) -0.0138(5) 0.0122(5) -0.0038(5)
O2 0.0419(5) 0.0725(8) 0.0489(6) -0.0092(5) -0.0016(4) 0.0000(5)
O3 0.0575(6) 0.0551(7) 0.0473(6) -0.0156(5) 0.0033(5) -0.0061(5)
O4 0.0479(6) 0.0749(8) 0.0606(7) -0.0109(6) 0.0135(5) 0.0091(5)

loop_
_atom_type_symbol
_atom_type_description
_atom_type_scat_dispersion_real
_atom_type_scat_dispersion_imag
_atom_type_scat_source
C C 0.0033 0.0016 'International Tables Vol C Tables 4.2.6.8 and 6.1.1.4'
H H 0.0000 0.0000 'International Tables Vol C Tables 4.2.6.8 and 6.1.1.4'
N N 0.0061 0.0033 'International Tables Vol C Tables 4.2.6.8 and 6.1.1.4'
O O 0.0106 0.0060 'International Tables Vol C Tables 4.2.6.8 and 6.1.1.4'

loop_
_geom_angle_atom_site_label_1
_geom_angle_atom_site_label_2
_geom_angle_atom_site_label_3
_geom_angle
_geom_angle_site_symmetry_1
_geom_angle_site_symmetry_3
_geom_angle_publ_flag
C8 C1 O1 109.44(12) . . ?
C8 C1 C2 134.51(13) . . ?
O1 C1 C2 115.66(13) . . ?
C3 C2 C7 118.64(16) . . ?
C3 C2 C1 121.73(14) . . ?
C7 C2 C1 119.50(14) . . ?
C4 C3 C2 120.33(17) . . ?
C4 C3 H3 119.8 . . ?
C2 C3 H3 119.8 . . ?
C5 C4 C3 120.50(18) . . ?
C5 C4 H4 119.8 . . ?
C3 C4 H4 119.8 . . ?
C4 C5 C6 119.83(18) . . ?
C4 C5 H5 120.1 . . ?
C6 C5 H5 120.1 . . ?
C5 C6 C7 120.48(18) . . ?
C5 C6 H6 119.8 . . ?
C7 C6 H6 119.8 . . ?
C6 C7 C2 120.15(17) . . ?
C6 C7 H7 119.9 . . ?
C2 C7 H7 119.9 . . ?
C1 C8 C24 104.09(12) . . ?
C1 C8 C9 128.82(13) . . ?
C24 C8 C9 127.07(13) . . ?
C16 C9 C10 118.79(12) . . ?
C16 C9 C8 121.30(12) . . ?
C10 C9 C8 119.79(12) . . ?
C11 C10 C9 121.14(13) . . ?
C11 C10 H10 119.4 . . ?
C9 C10 H10 119.4 . . ?
O2 C11 C10 124.85(13) . . ?
O2 C11 C13 115.31(12) . . ?
C10 C11 C13 119.83(12) . . ?
O2 C12 H12A 109.5 . . ?
O2 C12 H12B 109.5 . . ?
H12A C12 H12B 109.5 . . ?
O2 C12 H12C 109.5 . . ?
H12A C12 H12C 109.5 . . ?
H12B C12 H12C 109.5 . . ?
O3 C13 C15 125.30(13) . . ?
O3 C13 C11 115.43(12) . . ?
C15 C13 C11 119.27(12) . . ?
O3 C14 H14A 109.5 . . ?
O3 C14 H14B 109.5 . . ?
H14A C14 H14B 109.5 . . ?
O3 C14 H14C 109.5 . . ?
H14A C14 H14C 109.5 . . ?
H14B C14 H14C 109.5 . . ?
C13 C15 C16 120.70(13) . . ?
C13 C15 H15 119.6 . . ?
C16 C15 H15 119.6 . . ?
C9 C16 C15 120.12(12) . . ?
C9 C16 C17 123.34(12) . . ?
C15 C16 C17 116.50(12) . . ?
O4 C17 C16 120.82(13) . . ?
O4 C17 C18 119.47(13) . . ?
C16 C17 C18 119.03(12) . . ?
C19 C18 C23 119.55(14) . . ?
C19 C18 C17 115.06(14) . . ?
C23 C18 C17 125.39(13) . . ?
C20 C19 C18 120.74(18) . . ?
C20 C19 H19 119.6 . . ?
C18 C19 H19 119.6 . . ?
C19 C20 C21 119.89(18) . . ?
C19 C20 H20 120.1 . . ?
C21 C20 H20 120.1 . . ?
C22 C21 C20 120.17(17) . . ?
C22 C21 H21 119.9 . . ?
C20 C21 H21 119.9 . . ?
C21 C22 C23 120.93(18) . . ?
C21 C22 H22 119.5 . . ?
C23 C22 H22 119.5 . . ?
C22 C23 C18 118.68(15) . . ?
C22 C23 C24 120.27(15) . . ?
C18 C23 C24 120.91(13) . . ?
N1 C24 C8 112.22(13) . . ?
N1 C24 C23 120.47(13) . . ?
C8 C24 C23 127.28(13) . . ?
C24 N1 O1 105.25(11) . . ?
C1 O1 N1 108.91(11) . . ?
C11 O2 C12 117.27(12) . . ?
C13 O3 C14 118.26(12) . . ?

loop_
_geom_bond_atom_site_label_1
_geom_bond_atom_site_label_2
_geom_bond_distance
_geom_bond_site_symmetry_2
_geom_bond_publ_flag
C1 C8 1.361(2) . ?
C1 O1 1.3635(16) . ?
C1 C2 1.463(2) . ?
C2 C3 1.387(2) . ?
C2 C7 1.395(2) . ?
C3 C4 1.379(3) . ?
C3 H3 0.9300 . ?
C4 C5 1.370(3) . ?
C4 H4 0.9300 . ?
C5 C6 1.372(3) . ?
C5 H5 0.9300 . ?
C6 C7 1.379(3) . ?
C6 H6 0.9300 . ?
C7 H7 0.9300 . ?
C8 C24 1.4227(19) . ?
C8 C9 1.4703(19) . ?
C9 C16 1.389(2) . ?
C9 C10 1.4027(19) . ?
C10 C11 1.375(2) . ?
C10 H10 0.9300 . ?
C11 O2 1.3597(16) . ?
C11 C13 1.412(2) . ?
C12 O2 1.425(2) . ?
C12 H12A 0.9600 . ?
C12 H12B 0.9600 . ?
C12 H12C 0.9600 . ?
C13 O3 1.3646(16) . ?
C13 C15 1.377(2) . ?
C14 O3 1.425(2) . ?
C14 H14A 0.9600 . ?
C14 H14B 0.9600 . ?
C14 H14C 0.9600 . ?
C15 C16 1.4025(19) . ?
C15 H15 0.9300 . ?
C16 C17 1.4935(19) . ?
C17 O4 1.2181(17) . ?
C17 C18 1.498(2) . ?
C18 C19 1.397(2) . ?
C18 C23 1.400(2) . ?
C19 C20 1.374(2) . ?
C19 H19 0.9300 . ?
C20 C21 1.381(3) . ?
C20 H20 0.9300 . ?
C21 C22 1.378(3) . ?
C21 H21 0.9300 . ?
C22 C23 1.396(2) . ?
C22 H22 0.9300 . ?
C23 C24 1.472(2) . ?
C24 N1 1.3149(19) . ?
N1 O1 1.4069(17) . ?
